data_2233356
loop_
_publ_author_name
'Wang, Yi'
'Lin, Yong-Yue'

_publ_section_title
;
 3-Cyclopropyl-1-(4-methylphenylsulfonyl)piperidine-3,5-diol
;
_journal_coeditor_code GG2064
_journal_issue 1
_journal_name_full 'Acta Crystallographica Section E'
_journal_page_first o231
_journal_paper_doi 10.1107/S1600536811054420
_journal_volume 68
_journal_year 2012
_chemical_formula_iupac 'C15 H21 N O4 S'
_chemical_formula_moiety 'C15 H21 N O4 S'
_chemical_formula_sum 'C15 H21 N O4 S'
_chemical_formula_weight 311.39
_chemical_name_systematic
;
3-Cyclopropyl-1-(4-methylphenylsulfonyl)piperidine-3,5-diol
;
_space_group_IT_number 14
_symmetry_cell_setting monoclinic
_symmetry_space_group_name_Hall '-P 2yn'
_symmetry_space_group_name_H-M 'P 1 21/n 1'
_atom_sites_solution_hydrogens geom
_atom_sites_solution_primary direct
_atom_sites_solution_secondary difmap
_audit_creation_method SHELXL97
_cell_angle_alpha 90.00
_cell_angle_beta 102.905(7)
_cell_angle_gamma 90.00
_cell_formula_units_Z 4
_cell_length_a 11.583(5)
_cell_length_b 5.598(2)
_cell_length_c 24.009(9)
_cell_measurement_reflns_used 345
_cell_measurement_temperature 173(2)
_cell_measurement_theta_max 27.48
_cell_measurement_theta_min 2.17
_cell_volume 1517.5(10)
_computing_cell_refinement 'CrystalClear (Rigaku, 2007)'
_computing_data_collection 'CrystalClear (Rigaku, 2007)'
_computing_data_reduction 'CrystalClear (Rigaku, 2007)'
_computing_molecular_graphics 'DIAMOND (Brandenburg, 1999)'
_computing_publication_material 'SHELXL97 (Sheldrick, 2008)'
_computing_structure_refinement 'SHELXL97 (Sheldrick, 2008)'
_computing_structure_solution 'SHELXS97 (Sheldrick, 2008)'
_diffrn_ambient_temperature 173(2)
_diffrn_measured_fraction_theta_full 1.000
_diffrn_measured_fraction_theta_max 1.000
_diffrn_measurement_device_type 'Rigaku MM007-HF CCD (Saturn 724+)'
_diffrn_measurement_method '\w scans at fixed \c = 45\%'
_diffrn_radiation_monochromator Confocal
_diffrn_radiation_source 'rotating anode'
_diffrn_radiation_type MoK\a
_diffrn_radiation_wavelength 0.71073
_diffrn_reflns_av_R_equivalents 0.0530
_diffrn_reflns_av_sigmaI/netI 0.0467
_diffrn_reflns_limit_h_max 13
_diffrn_reflns_limit_h_min -13
_diffrn_reflns_limit_k_max 6
_diffrn_reflns_limit_k_min -6
_diffrn_reflns_limit_l_max 25
_diffrn_reflns_limit_l_min -28
_diffrn_reflns_number 9795
_diffrn_reflns_theta_full 25.00
_diffrn_reflns_theta_max 25.00
_diffrn_reflns_theta_min 1.74
_exptl_absorpt_coefficient_mu 0.229
_exptl_absorpt_correction_T_max 0.9864
_exptl_absorpt_correction_T_min 0.9472
_exptl_absorpt_correction_type numerical
_exptl_absorpt_process_details '(CrystalClear; Rigaku, 2002)'
_exptl_crystal_colour colorless
_exptl_crystal_density_diffrn 1.363
_exptl_crystal_density_method 'not measured'
_exptl_crystal_description plate
_exptl_crystal_F_000 664
_exptl_crystal_size_max 0.24
_exptl_crystal_size_mid 0.11
_exptl_crystal_size_min 0.06
_refine_diff_density_max 0.423
_refine_diff_density_min -0.316
_refine_ls_extinction_method none
_refine_ls_goodness_of_fit_ref 1.227
_refine_ls_hydrogen_treatment constr
_refine_ls_matrix_type full
_refine_ls_number_parameters 191
_refine_ls_number_reflns 2676
_refine_ls_number_restraints 0
_refine_ls_restrained_S_all 1.227
_refine_ls_R_factor_all 0.0786
_refine_ls_R_factor_gt 0.0690
_refine_ls_shift/su_max 0.000
_refine_ls_shift/su_mean 0.000
_refine_ls_structure_factor_coef Fsqd
_refine_ls_weighting_details 'w=1/[\s^2^(Fo^2^)+(0.0211P)^2^+2.2306P] where P=(Fo^2^+2Fc^2^)/3'
_refine_ls_weighting_scheme calc
_refine_ls_wR_factor_gt 0.1237
_refine_ls_wR_factor_ref 0.1275
_reflns_number_gt 2431
_reflns_number_total 2676
_reflns_threshold_expression I>2\s(I)
_cod_data_source_file gg2064.cif
_cod_data_source_block I
_cod_depositor_comments
;Appending _iucr_refine_instructions_details from the updated IUCr
 gg2064.cif file.
;
_cod_original_sg_symbol_Hall '-p 2yn'
_cod_original_sg_symbol_H-M 'P 21/n'
_cod_database_code 2233356
_cod_database_fobs_code 2233356

loop_
_symmetry_equiv_pos_as_xyz
'x, y, z'
'-x+1/2, y+1/2, -z+1/2'
'-x, -y, -z'
'x-1/2, -y-1/2, z-1/2'

loop_
_atom_site_type_symbol
_atom_site_label
_atom_site_fract_x
_atom_site_fract_y
_atom_site_fract_z
_atom_site_U_iso_or_equiv
_atom_site_adp_type
_atom_site_calc_flag
_atom_site_refinement_flags
_atom_site_occupancy
_atom_site_symmetry_multiplicity
S S1 0.48729(7) 0.71212(14) 0.21603(3) 0.0254(2) Uani d . 1 1
O O1 0.3693(2) 0.8072(4) 0.20391(9) 0.0309(6) Uani d . 1 1
O O2 0.5867(2) 0.8711(4) 0.22413(9) 0.0333(6) Uani d . 1 1
O O3 0.6103(2) 0.5720(4) 0.06890(9) 0.0323(6) Uani d . 1 1
H H3B 0.5388 0.5980 0.0535 0.049 Uiso calc R 1 1
O O4 0.3664(2) 0.4775(4) 0.04568(9) 0.0293(5) Uani d . 1 1
H H4 0.3722 0.4391 0.0126 0.044 Uiso d R 1 1
N N1 0.4962(2) 0.5392(5) 0.16189(10) 0.0239(6) Uani d . 1 1
C C1 0.5488(4) 0.0129(7) 0.41161(16) 0.0499(11) Uani d . 1 1
H H1A 0.5012 0.0572 0.4390 0.075 Uiso calc R 1 1
H H1B 0.6325 0.0049 0.4312 0.075 Uiso calc R 1 1
H H1C 0.5231 -0.1434 0.3950 0.075 Uiso calc R 1 1
C C2 0.5327(3) 0.1979(6) 0.36466(13) 0.0336(8) Uani d . 1 1
C C3 0.6307(3) 0.3092(6) 0.35169(13) 0.0314(8) Uani d . 1 1
H H3A 0.7078 0.2742 0.3736 0.038 Uiso calc R 1 1
C C4 0.6166(3) 0.4712(6) 0.30688(13) 0.0291(8) Uani d . 1 1
H H4A 0.6839 0.5447 0.2976 0.035 Uiso calc R 1 1
C C5 0.5040(3) 0.5246(6) 0.27584(12) 0.0242(7) Uani d . 1 1
C C6 0.4056(3) 0.4195(6) 0.28916(14) 0.0331(8) Uani d . 1 1
H H6A 0.3282 0.4584 0.2682 0.040 Uiso calc R 1 1
C C7 0.4216(3) 0.2568(7) 0.33361(14) 0.0390(9) Uani d . 1 1
H H7A 0.3543 0.1840 0.3429 0.047 Uiso calc R 1 1
C C8 0.6136(3) 0.4325(6) 0.16365(13) 0.0284(8) Uani d . 1 1
H H8A 0.6255 0.2908 0.1890 0.034 Uiso calc R 1 1
H H8B 0.6768 0.5498 0.1788 0.034 Uiso calc R 1 1
C C9 0.6192(3) 0.3603(6) 0.10331(13) 0.0296(8) Uani d . 1 1
H H9A 0.6973 0.2823 0.1043 0.036 Uiso calc R 1 1
C C10 0.5208(3) 0.1832(6) 0.07993(14) 0.0298(8) Uani d . 1 1
H H10A 0.5367 0.0323 0.1018 0.036 Uiso calc R 1 1
H H10B 0.5213 0.1474 0.0396 0.036 Uiso calc R 1 1
C C11 0.3986(3) 0.2754(6) 0.08316(13) 0.0262(7) Uani d . 1 1
C C12 0.4001(3) 0.3648(6) 0.14376(12) 0.0255(7) Uani d . 1 1
H H12A 0.3231 0.4402 0.1445 0.031 Uiso calc R 1 1
H H12B 0.4118 0.2281 0.1706 0.031 Uiso calc R 1 1
C C13 0.3070(3) 0.0790(6) 0.06840(13) 0.0308(8) Uani d . 1 1
H H13A 0.3219 -0.0615 0.0948 0.037 Uiso calc R 1 1
C C14 0.2511(3) 0.0174(7) 0.00777(14) 0.0370(9) Uani d . 1 1
H H14A 0.2363 -0.1534 -0.0019 0.044 Uiso calc R 1 1
H H14B 0.2723 0.1158 -0.0227 0.044 Uiso calc R 1 1
C C15 0.1790(3) 0.1328(7) 0.04522(15) 0.0415(9) Uani d . 1 1
H H15A 0.1560 0.3021 0.0377 0.050 Uiso calc R 1 1
H H15B 0.1199 0.0330 0.0585 0.050 Uiso calc R 1 1

loop_
_atom_site_aniso_label
_atom_site_aniso_U_11
_atom_site_aniso_U_22
_atom_site_aniso_U_33
_atom_site_aniso_U_12
_atom_site_aniso_U_13
_atom_site_aniso_U_23
S1 0.0328(5) 0.0215(4) 0.0217(4) 0.0001(4) 0.0057(3) -0.0003(3)
O1 0.0350(14) 0.0271(13) 0.0300(12) 0.0092(11) 0.0062(10) -0.0013(10)
O2 0.0402(15) 0.0251(12) 0.0354(13) -0.0088(11) 0.0105(11) -0.0012(10)
O3 0.0342(14) 0.0349(14) 0.0274(12) 0.0003(11) 0.0057(10) 0.0043(10)
O4 0.0428(14) 0.0237(12) 0.0214(11) 0.0061(11) 0.0074(10) 0.0032(9)
N1 0.0276(15) 0.0247(15) 0.0201(13) 0.0006(12) 0.0066(11) 0.0001(11)
C1 0.058(3) 0.050(3) 0.040(2) 0.000(2) 0.0071(19) 0.0173(19)
C2 0.039(2) 0.038(2) 0.0236(17) 0.0013(18) 0.0070(15) 0.0045(16)
C3 0.0287(19) 0.040(2) 0.0234(16) 0.0039(16) 0.0011(14) 0.0009(15)
C4 0.0287(19) 0.0338(19) 0.0257(17) -0.0059(16) 0.0083(14) -0.0033(15)
C5 0.0292(18) 0.0250(17) 0.0182(15) -0.0005(15) 0.0050(13) -0.0019(13)
C6 0.0257(19) 0.044(2) 0.0289(18) -0.0042(17) 0.0041(14) 0.0028(16)
C7 0.032(2) 0.051(2) 0.0355(19) -0.0083(19) 0.0124(16) 0.0103(18)
C8 0.0316(19) 0.0290(19) 0.0243(16) 0.0032(15) 0.0058(14) 0.0022(15)
C9 0.034(2) 0.0289(19) 0.0269(17) 0.0089(15) 0.0084(15) 0.0039(14)
C10 0.040(2) 0.0239(18) 0.0265(17) 0.0053(15) 0.0102(15) -0.0025(14)
C11 0.0379(19) 0.0191(17) 0.0216(16) 0.0025(15) 0.0064(14) 0.0030(13)
C12 0.0289(19) 0.0237(17) 0.0238(16) 0.0004(14) 0.0056(14) 0.0006(13)
C13 0.042(2) 0.0240(18) 0.0244(17) -0.0001(16) 0.0030(15) 0.0018(14)
C14 0.045(2) 0.032(2) 0.0307(19) 0.0002(18) 0.0025(16) -0.0053(16)
C15 0.038(2) 0.041(2) 0.046(2) -0.0009(18) 0.0112(18) -0.0024(18)

loop_
_atom_type_symbol
_atom_type_description
_atom_type_scat_dispersion_real
_atom_type_scat_dispersion_imag
_atom_type_scat_source
C C 0.0033 0.0016 'International Tables Vol C Tables 4.2.6.8 and 6.1.1.4'
H H 0.0000 0.0000 'International Tables Vol C Tables 4.2.6.8 and 6.1.1.4'
N N 0.0061 0.0033 'International Tables Vol C Tables 4.2.6.8 and 6.1.1.4'
O O 0.0106 0.0060 'International Tables Vol C Tables 4.2.6.8 and 6.1.1.4'
S S 0.1246 0.1234 'International Tables Vol C Tables 4.2.6.8 and 6.1.1.4'

loop_
_geom_angle_atom_site_label_1
_geom_angle_atom_site_label_2
_geom_angle_atom_site_label_3
_geom_angle
O2 S1 O1 119.80(14)
O2 S1 N1 106.43(13)
O1 S1 N1 106.46(13)
O2 S1 C5 108.78(15)
O1 S1 C5 108.30(14)
N1 S1 C5 106.28(14)
C9 O3 H3B 109.5
C11 O4 H4 109.0
C12 N1 C8 111.8(2)
C12 N1 S1 116.65(19)
C8 N1 S1 115.8(2)
C2 C1 H1A 109.5
C2 C1 H1B 109.5
H1A C1 H1B 109.5
C2 C1 H1C 109.5
H1A C1 H1C 109.5
H1B C1 H1C 109.5
C7 C2 C3 118.9(3)
C7 C2 C1 120.9(3)
C3 C2 C1 120.2(3)
C4 C3 C2 120.4(3)
C4 C3 H3A 119.8
C2 C3 H3A 119.8
C5 C4 C3 119.5(3)
C5 C4 H4A 120.3
C3 C4 H4A 120.3
C6 C5 C4 120.7(3)
C6 C5 S1 119.9(2)
C4 C5 S1 119.3(2)
C5 C6 C7 118.9(3)
C5 C6 H6A 120.6
C7 C6 H6A 120.6
C2 C7 C6 121.6(3)
C2 C7 H7A 119.2
C6 C7 H7A 119.2
N1 C8 C9 108.4(3)
N1 C8 H8A 110.0
C9 C8 H8A 110.0
N1 C8 H8B 110.0
C9 C8 H8B 110.0
H8A C8 H8B 108.4
O3 C9 C8 108.4(3)
O3 C9 C10 112.0(3)
C8 C9 C10 109.8(3)
O3 C9 H9A 108.9
C8 C9 H9A 108.9
C10 C9 H9A 108.9
C9 C10 C11 112.8(3)
C9 C10 H10A 109.0
C11 C10 H10A 109.0
C9 C10 H10B 109.0
C11 C10 H10B 109.0
H10A C10 H10B 107.8
O4 C11 C13 110.7(3)
O4 C11 C10 110.3(2)
C13 C11 C10 110.6(3)
O4 C11 C12 106.4(2)
C13 C11 C12 108.5(3)
C10 C11 C12 110.1(3)
N1 C12 C11 110.2(2)
N1 C12 H12A 109.6
C11 C12 H12A 109.6
N1 C12 H12B 109.6
C11 C12 H12B 109.6
H12A C12 H12B 108.1
C15 C13 C14 60.4(2)
C15 C13 C11 121.7(3)
C14 C13 C11 121.6(3)
C15 C13 H13A 114.2
C14 C13 H13A 114.2
C11 C13 H13A 114.2
C13 C14 C15 59.8(2)
C13 C14 H14A 117.8
C15 C14 H14A 117.8
C13 C14 H14B 117.8
C15 C14 H14B 117.8
H14A C14 H14B 114.9
C13 C15 C14 59.9(2)
C13 C15 H15A 117.8
C14 C15 H15A 117.8
C13 C15 H15B 117.8
C14 C15 H15B 117.8
H15A C15 H15B 114.9

loop_
_geom_bond_atom_site_label_1
_geom_bond_atom_site_label_2
_geom_bond_distance
S1 O2 1.434(2)
S1 O1 1.435(2)
S1 N1 1.642(3)
S1 C5 1.754(3)
O3 C9 1.435(4)
O3 H3B 0.8400
O4 C11 1.442(4)
O4 H4 0.8401
N1 C12 1.471(4)
N1 C8 1.478(4)
C1 C2 1.511(5)
C1 H1A 0.9800
C1 H1B 0.9800
C1 H1C 0.9800
C2 C7 1.375(5)
C2 C3 1.389(5)
C3 C4 1.389(4)
C3 H3A 0.9500
C4 C5 1.383(4)
C4 H4A 0.9500
C5 C6 1.382(4)
C6 C7 1.384(5)
C6 H6A 0.9500
C7 H7A 0.9500
C8 C9 1.519(4)
C8 H8A 0.9900
C8 H8B 0.9900
C9 C10 1.520(5)
C9 H9A 1.0000
C10 C11 1.526(4)
C10 H10A 0.9900
C10 H10B 0.9900
C11 C13 1.514(5)
C11 C12 1.535(4)
C12 H12A 0.9900
C12 H12B 0.9900
C13 C15 1.493(5)
C13 C14 1.495(4)
C13 H13A 1.0000
C14 C15 1.502(5)
C14 H14A 0.9900
C14 H14B 0.9900
C15 H15A 0.9900
C15 H15B 0.9900

loop_
_geom_hbond_atom_site_label_D
_geom_hbond_atom_site_label_H
_geom_hbond_atom_site_label_A
_geom_hbond_site_symmetry_A
_geom_hbond_distance_DH
_geom_hbond_distance_HA
_geom_hbond_distance_DA
_geom_hbond_angle_DHA
O3 H3B O4 . 0.84 2.08 2.804(3) 144.7
O4 H4 O3 3_665 0.84 2.01 2.837(3) 166.9

loop_
_geom_torsion_atom_site_label_1
_geom_torsion_atom_site_label_2
_geom_torsion_atom_site_label_3
_geom_torsion_atom_site_label_4
_geom_torsion
O2 S1 N1 C12 -177.7(2)
O1 S1 N1 C12 -48.9(2)
C5 S1 N1 C12 66.4(2)
O2 S1 N1 C8 47.6(2)
O1 S1 N1 C8 176.4(2)
C5 S1 N1 C8 -68.3(2)
C7 C2 C3 C4 -2.1(5)
C1 C2 C3 C4 177.1(3)
C2 C3 C4 C5 1.2(5)
C3 C4 C5 C6 0.3(5)
C3 C4 C5 S1 -175.3(2)
O2 S1 C5 C6 156.2(3)
O1 S1 C5 C6 24.5(3)
N1 S1 C5 C6 -89.5(3)
O2 S1 C5 C4 -28.1(3)
O1 S1 C5 C4 -159.8(2)
N1 S1 C5 C4 86.1(3)
C4 C5 C6 C7 -1.0(5)
S1 C5 C6 C7 174.6(3)
C3 C2 C7 C6 1.5(6)
C1 C2 C7 C6 -177.7(3)
C5 C6 C7 C2 0.1(5)
C12 N1 C8 C9 64.1(3)
S1 N1 C8 C9 -159.1(2)
N1 C8 C9 O3 63.8(3)
N1 C8 C9 C10 -58.8(3)
O3 C9 C10 C11 -66.3(3)
C8 C9 C10 C11 54.2(4)
C9 C10 C11 O4 66.2(3)
C9 C10 C11 C13 -170.9(3)
C9 C10 C11 C12 -50.9(3)
C8 N1 C12 C11 -61.5(3)
S1 N1 C12 C11 162.1(2)
O4 C11 C12 N1 -66.4(3)
C13 C11 C12 N1 174.4(3)
C10 C11 C12 N1 53.2(3)
O4 C11 C13 C15 -32.1(4)
C10 C11 C13 C15 -154.7(3)
C12 C11 C13 C15 84.4(4)
O4 C11 C13 C14 40.3(4)
C10 C11 C13 C14 -82.3(4)
C12 C11 C13 C14 156.8(3)
C11 C13 C14 C15 -111.1(4)
C11 C13 C15 C14 110.9(3)
